data_4131360
loop_
_publ_author_name
'Li, Beryl X.'
'Le, Diane N.'
'Mack, Kyle A.'
'McClory, Andrew'
'Lim, Ngiap-Kie'
'Cravillion, Theresa'
'Savage, Scott'
'Han, Chong'
'Collum, David B.'
'Zhang, Haiming'
'Gosselin, Francis'

_publ_section_title
;
 Highly Stereoselective Synthesis of Tetrasubstituted Acyclic All-Carbon
 Olefins via Enol Tosylation and Suzuki-Miyaura Coupling.
;
_journal_issue 31
_journal_name_full 'Journal of the American Chemical Society'
_journal_page_first 10777
_journal_page_last 10783
_journal_paper_doi 10.1021/jacs.7b05071
_journal_volume 139
_journal_year 2017
_chemical_formula_sum 'C21 H17 F'
_chemical_formula_weight 288.35
_chemical_name_common 71452-138
_chemical_name_systematic gene906
_space_group.centring_type primitive

_space_group_crystal_system monoclinic
_space_group_IT_number 14
_space_group_name_Hall '-P 2ybc'
_space_group_name_H-M_alt 'P 1 21/c 1'
_atom_sites_solution_hydrogens geom
_atom_sites_solution_primary iterative
_atom_sites_solution_secondary difmap
_audit_creation_method SHELXL-2016/6
_cell_angle_alpha 90
_cell_angle_beta 96.311(4)
_cell_angle_gamma 90
_cell_formula_units_Z 4
_cell_length_a 8.5739(16)
_cell_length_b 5.6098(10)
_cell_length_c 31.566(6)
_cell_measurement_reflns_used 7452
_cell_measurement_temperature 100(2)
_cell_measurement_theta_max 25.34
_cell_measurement_theta_min 2.39
_cell_volume 1509.1(5)
_computing_cell_refinement 'Bruker SAINT'
_computing_data_collection 'Bruker APEX2'
_computing_data_reduction 'Bruker SAINT'
_computing_molecular_graphics ORTEP-32
_computing_publication_material WinGX
_computing_structure_refinement SHELXL-2016
_computing_structure_solution SHELXT-2014
_diffrn_ambient_temperature 100(2)
_diffrn_detector_area_resol_mean 8.366
_diffrn_measured_fraction_theta_full 1.000
_diffrn_measured_fraction_theta_max 0.999
_diffrn_measurement_device_type 'Bruker APEX-I CCD'
_diffrn_measurement_method '\f and \w scans'
_diffrn_radiation_type MoK\a
_diffrn_radiation_wavelength 0.71073
_diffrn_reflns_av_R_equivalents 0.0448
_diffrn_reflns_av_unetI/netI 0.0357
_diffrn_reflns_Laue_measured_fraction_full 1.000
_diffrn_reflns_Laue_measured_fraction_max 0.999
_diffrn_reflns_limit_h_max 10
_diffrn_reflns_limit_h_min -10
_diffrn_reflns_limit_k_max 6
_diffrn_reflns_limit_k_min -6
_diffrn_reflns_limit_l_max 38
_diffrn_reflns_limit_l_min -38
_diffrn_reflns_number 16378
_diffrn_reflns_point_group_measured_fraction_full 1.000
_diffrn_reflns_point_group_measured_fraction_max 0.999
_diffrn_reflns_theta_full 25.000
_diffrn_reflns_theta_max 25.401
_diffrn_reflns_theta_min 1.298
_diffrn_source 'fine focus sealed tube'
_exptl_absorpt_coefficient_mu 0.080
_exptl_absorpt_correction_T_max 0.928
_exptl_absorpt_correction_T_min 0.799
_exptl_absorpt_correction_type multi-scan
_exptl_absorpt_process_details SADABS
_exptl_crystal_colour colorless
_exptl_crystal_density_diffrn 1.269
_exptl_crystal_description prism
_exptl_crystal_F_000 608
_exptl_crystal_size_max 0.100
_exptl_crystal_size_mid 0.080
_exptl_crystal_size_min 0.070
_refine_diff_density_max 0.261
_refine_diff_density_min -0.232
_refine_diff_density_rms 0.053
_refine_ls_extinction_method none
_refine_ls_goodness_of_fit_ref 1.248
_refine_ls_hydrogen_treatment constr
_refine_ls_matrix_type full
_refine_ls_number_parameters 200
_refine_ls_number_reflns 2772
_refine_ls_number_restraints 0
_refine_ls_restrained_S_all 1.248
_refine_ls_R_factor_all 0.0843
_refine_ls_R_factor_gt 0.0711
_refine_ls_shift/su_max 0.000
_refine_ls_shift/su_mean 0.000
_refine_ls_structure_factor_coef Fsqd
_refine_ls_weighting_details 'w=1/[\s^2^(Fo^2^)+2.8157P] where P=(Fo^2^+2Fc^2^)/3'
_refine_ls_weighting_scheme calc
_refine_ls_wR_factor_gt 0.1273
_refine_ls_wR_factor_ref 0.1315
_reflns_Friedel_coverage 0.000
_reflns_number_gt 2315
_reflns_number_total 2772
_reflns_threshold_expression 'I > 2\s(I)'
_cod_data_source_file ja-2017-050714-File041.cif
_cod_data_source_block 71452-138
_cod_original_cell_volume 1509.0(5)
_cod_original_sg_symbol_H-M 'P 21/c'
_cod_database_code 4131360
_shelx_shelxl_version_number 2016/6
_shelx_space_group_comment
; 
The symmetry employed for this shelxl refinement is uniquely defined 
by the following loop, which should always be used as a source of 
symmetry information in preference to the above space-group names. 
They are only intended as comments. 
;
_shelx_estimated_absorpt_t_min 0.992
_shelx_estimated_absorpt_t_max 0.994

loop_
_space_group_symop_operation_xyz
'x, y, z'
'-x, y+1/2, -z+1/2'
'-x, -y, -z'
'x, -y-1/2, z-1/2'

loop_
_atom_site_label
_atom_site_type_symbol
_atom_site_fract_x
_atom_site_fract_y
_atom_site_fract_z
_atom_site_U_iso_or_equiv
_atom_site_adp_type
_atom_site_occupancy
_atom_site_site_symmetry_order
_atom_site_calc_flag
_atom_site_refinement_flags_posn
_atom_site_refinement_flags_adp
C1 C 0.6298(3) 0.6856(5) 0.38483(8) 0.0183(6) Uani 1 1 d . .
C2 C 0.5004(3) 0.7601(5) 0.40170(8) 0.0207(6) Uani 1 1 d . .
C3 C 0.4910(4) 0.7638(6) 0.44942(9) 0.0295(8) Uani 1 1 d . .
H3A H 0.428667 0.627696 0.457368 0.044 Uiso 1 1 calc R U
H3B H 0.441202 0.912320 0.457228 0.044 Uiso 1 1 calc R U
H3C H 0.596976 0.753675 0.464487 0.044 Uiso 1 1 calc R U
C4 C 0.3539(3) 0.8335(5) 0.37499(8) 0.0203(6) Uani 1 1 d . .
C5 C 0.2871(3) 0.6821(5) 0.34298(8) 0.0205(6) Uani 1 1 d . .
H5 H 0.338459 0.536937 0.337598 0.025 Uiso 1 1 calc R U
C6 C 0.1473(3) 0.7393(6) 0.31887(8) 0.0228(7) Uani 1 1 d . .
H6 H 0.103336 0.633189 0.297329 0.027 Uiso 1 1 calc R U
C7 C 0.0717(3) 0.9509(6) 0.32617(9) 0.0230(7) Uani 1 1 d . .
H7 H -0.023876 0.990586 0.309537 0.028 Uiso 1 1 calc R U
C8 C 0.1355(3) 1.1046(5) 0.35768(9) 0.0232(7) Uani 1 1 d . .
H8 H 0.084580 1.250897 0.362583 0.028 Uiso 1 1 calc R U
C9 C 0.2750(3) 1.0435(5) 0.38220(9) 0.0214(6) Uani 1 1 d . .
H9 H 0.316974 1.147616 0.404312 0.026 Uiso 1 1 calc R U
C10 C 0.6546(3) 0.7052(5) 0.33870(8) 0.0188(6) Uani 1 1 d . .
C11 C 0.7326(3) 0.5232(5) 0.31945(9) 0.0203(6) Uani 1 1 d . .
H11 H 0.766126 0.386101 0.335639 0.024 Uiso 1 1 calc R U
C12 C 0.7623(3) 0.5380(5) 0.27721(9) 0.0213(6) Uani 1 1 d . .
H12 H 0.813892 0.410666 0.264627 0.026 Uiso 1 1 calc R U
C13 C 0.7168(3) 0.7380(5) 0.25339(9) 0.0222(7) Uani 1 1 d . .
H13 H 0.738299 0.749659 0.224577 0.027 Uiso 1 1 calc R U
C14 C 0.6396(3) 0.9215(6) 0.27187(9) 0.0220(7) Uani 1 1 d . .
H14 H 0.607116 1.058670 0.255580 0.026 Uiso 1 1 calc R U
C15 C 0.6097(3) 0.9054(5) 0.31415(9) 0.0197(6) Uani 1 1 d . .
H15 H 0.557666 1.032960 0.326542 0.024 Uiso 1 1 calc R U
C16 C 0.7641(3) 0.5729(5) 0.41170(8) 0.0194(6) Uani 1 1 d . .
C17 C 0.7464(4) 0.3573(6) 0.43272(9) 0.0252(7) Uani 1 1 d . .
H17 H 0.645359 0.286366 0.431403 0.030 Uiso 1 1 calc R U
C18 C 0.8728(4) 0.2444(6) 0.45549(9) 0.0283(7) Uani 1 1 d . .
H18 H 0.859721 0.098874 0.470078 0.034 Uiso 1 1 calc R U
C19 C 1.0171(4) 0.3494(6) 0.45627(9) 0.0245(7) Uani 1 1 d . .
C20 C 1.0409(3) 0.5628(6) 0.43628(8) 0.0244(7) Uani 1 1 d . .
H20 H 1.142248 0.633055 0.438039 0.029 Uiso 1 1 calc R U
C21 C 0.9133(3) 0.6716(6) 0.41362(8) 0.0215(7) Uani 1 1 d . .
H21 H 0.927809 0.816835 0.399082 0.026 Uiso 1 1 calc R U
F1 F 1.1442(2) 0.2390(4) 0.47779(5) 0.0371(5) Uani 1 1 d . .

loop_
_atom_site_aniso_label
_atom_site_aniso_U_11
_atom_site_aniso_U_22
_atom_site_aniso_U_33
_atom_site_aniso_U_23
_atom_site_aniso_U_13
_atom_site_aniso_U_12
C1 0.0180(15) 0.0145(15) 0.0221(14) -0.0008(12) 0.0001(11) -0.0038(12)
C2 0.0207(15) 0.0197(16) 0.0216(14) 0.0005(12) 0.0014(11) -0.0046(13)
C3 0.0231(17) 0.042(2) 0.0237(15) -0.0001(15) 0.0023(12) 0.0015(15)
C4 0.0192(16) 0.0231(16) 0.0192(14) 0.0019(12) 0.0055(11) -0.0016(13)
C5 0.0213(16) 0.0196(16) 0.0218(14) 0.0018(12) 0.0077(11) -0.0028(13)
C6 0.0226(16) 0.0285(18) 0.0180(14) -0.0004(13) 0.0046(11) -0.0068(14)
C7 0.0189(16) 0.0289(17) 0.0220(14) 0.0054(13) 0.0052(12) -0.0011(13)
C8 0.0239(17) 0.0201(16) 0.0274(15) 0.0028(13) 0.0108(12) 0.0022(13)
C9 0.0202(16) 0.0230(16) 0.0221(14) -0.0037(13) 0.0068(12) -0.0057(13)
C10 0.0152(14) 0.0183(15) 0.0224(14) -0.0021(12) 0.0002(11) -0.0046(12)
C11 0.0198(15) 0.0171(15) 0.0229(14) 0.0015(12) -0.0029(11) -0.0022(12)
C12 0.0193(15) 0.0214(16) 0.0231(14) -0.0053(13) 0.0018(11) -0.0021(13)
C13 0.0214(16) 0.0254(17) 0.0195(14) -0.0002(13) 0.0003(11) -0.0057(13)
C14 0.0181(15) 0.0233(16) 0.0237(14) 0.0062(13) -0.0022(12) -0.0027(13)
C15 0.0151(15) 0.0168(15) 0.0277(15) -0.0003(12) 0.0036(11) -0.0019(12)
C16 0.0211(16) 0.0219(16) 0.0157(13) -0.0032(12) 0.0036(11) 0.0003(13)
C17 0.0246(17) 0.0232(17) 0.0271(15) 0.0001(13) -0.0001(13) -0.0069(14)
C18 0.0394(19) 0.0219(17) 0.0232(15) 0.0029(13) 0.0021(13) -0.0003(15)
C19 0.0252(17) 0.0313(18) 0.0168(14) -0.0019(13) 0.0015(12) 0.0102(14)
C20 0.0179(16) 0.0360(19) 0.0198(14) -0.0013(13) 0.0045(11) -0.0028(14)
C21 0.0266(17) 0.0235(16) 0.0151(13) 0.0002(12) 0.0048(11) -0.0033(13)
F1 0.0337(11) 0.0490(13) 0.0278(9) 0.0061(9) -0.0007(8) 0.0172(10)

loop_
_atom_type_symbol
_atom_type_description
_atom_type_scat_dispersion_real
_atom_type_scat_dispersion_imag
_atom_type_scat_source
C C 0.0033 0.0016 'International Tables Vol C Tables 4.2.6.8 and 6.1.1.4'
H H 0.0000 0.0000 'International Tables Vol C Tables 4.2.6.8 and 6.1.1.4'
F F 0.0171 0.0103 'International Tables Vol C Tables 4.2.6.8 and 6.1.1.4'

loop_
_geom_angle_atom_site_label_1
_geom_angle_atom_site_label_2
_geom_angle_atom_site_label_3
_geom_angle
C2 C1 C16 121.6(2)
C2 C1 C10 124.9(3)
C16 C1 C10 113.6(2)
C1 C2 C4 122.7(2)
C1 C2 C3 122.1(3)
C4 C2 C3 115.1(2)
C2 C3 H3A 109.5
C2 C3 H3B 109.5
H3A C3 H3B 109.5
C2 C3 H3C 109.5
H3A C3 H3C 109.5
H3B C3 H3C 109.5
C9 C4 C5 117.8(3)
C9 C4 C2 122.4(3)
C5 C4 C2 119.7(3)
C6 C5 C4 121.3(3)
C6 C5 H5 119.4
C4 C5 H5 119.4
C7 C6 C5 120.0(3)
C7 C6 H6 120.0
C5 C6 H6 120.0
C8 C7 C6 120.0(3)
C8 C7 H7 120.0
C6 C7 H7 120.0
C7 C8 C9 119.5(3)
C7 C8 H8 120.2
C9 C8 H8 120.2
C4 C9 C8 121.4(3)
C4 C9 H9 119.3
C8 C9 H9 119.3
C15 C10 C11 117.6(2)
C15 C10 C1 122.6(3)
C11 C10 C1 119.7(3)
C12 C11 C10 121.4(3)
C12 C11 H11 119.3
C10 C11 H11 119.3
C13 C12 C11 120.1(3)
C13 C12 H12 120.0
C11 C12 H12 120.0
C12 C13 C14 119.5(3)
C12 C13 H13 120.2
C14 C13 H13 120.2
C13 C14 C15 120.2(3)
C13 C14 H14 119.9
C15 C14 H14 119.9
C14 C15 C10 121.2(3)
C14 C15 H15 119.4
C10 C15 H15 119.4
C21 C16 C17 118.2(3)
C21 C16 C1 120.3(3)
C17 C16 C1 121.3(3)
C18 C17 C16 121.5(3)
C18 C17 H17 119.3
C16 C17 H17 119.3
C19 C18 C17 117.8(3)
C19 C18 H18 121.1
C17 C18 H18 121.1
F1 C19 C18 118.9(3)
F1 C19 C20 118.1(3)
C18 C19 C20 123.0(3)
C19 C20 C21 118.1(3)
C19 C20 H20 120.9
C21 C20 H20 120.9
C20 C21 C16 121.3(3)
C20 C21 H21 119.4
C16 C21 H21 119.4

loop_
_geom_bond_atom_site_label_1
_geom_bond_atom_site_label_2
_geom_bond_distance
C1 C2 1.349(4)
C1 C16 1.494(4)
C1 C10 1.499(4)
C2 C4 1.491(4)
C2 C3 1.517(4)
C3 H3A 0.9800
C3 H3B 0.9800
C3 H3C 0.9800
C4 C9 1.390(4)
C4 C5 1.394(4)
C5 C6 1.385(4)
C5 H5 0.9500
C6 C7 1.384(4)
C6 H6 0.9500
C7 C8 1.383(4)
C7 H7 0.9500
C8 C9 1.394(4)
C8 H8 0.9500
C9 H9 0.9500
C10 C15 1.394(4)
C10 C11 1.396(4)
C11 C12 1.387(4)
C11 H11 0.9500
C12 C13 1.383(4)
C12 H12 0.9500
C13 C14 1.387(4)
C13 H13 0.9500
C14 C15 1.389(4)
C14 H14 0.9500
C15 H15 0.9500
C16 C21 1.388(4)
C16 C17 1.396(4)
C17 C18 1.386(4)
C17 H17 0.9500
C18 C19 1.368(4)
C18 H18 0.9500
C19 F1 1.367(3)
C19 C20 1.379(4)
C20 C21 1.382(4)
C20 H20 0.9500
C21 H21 0.9500
